data_1561077
loop_
_publ_author_name
'Yadav, Priyanka'
'Patel, Vatsa'
'Ballabh, Amar'

_publ_section_title
;
 Role of S&#x2026;O non-bonded interaction in controlling supramolecular
 assemblies in a new series of 2-aminobenzothiazole based organic salts/
 co-crystals
;
_journal_name_full 'Journal of Solid State Chemistry'
_journal_page_first 231
_journal_page_last 238
_journal_paper_doi 10.1016/j.jssc.2018.04.015
_journal_volume 263
_journal_year 2018
_chemical_formula_moiety 'C7 H7 N2 S, C8 H7 O2'
_chemical_formula_sum 'C15 H14 N2 O2 S'
_chemical_formula_weight 286.34
_space_group_crystal_system monoclinic
_space_group_IT_number 14
_space_group_name_Hall '-P 2ybc'
_space_group_name_H-M_alt 'P 1 21/c 1'
_atom_sites_solution_hydrogens mixed
_atom_sites_solution_primary direct
_cell_angle_alpha 90
_cell_angle_beta 113.798(7)
_cell_angle_gamma 90
_cell_formula_units_Z 4
_cell_length_a 11.5590(7)
_cell_length_b 10.7188(5)
_cell_length_c 12.1113(7)
_cell_measurement_reflns_used 2807
_cell_measurement_temperature 293
_cell_measurement_theta_max 28.2660
_cell_measurement_theta_min 3.6770
_cell_volume 1372.99(15)
_computing_cell_refinement
;
CrysAlisPro, Agilent Technologies,
Version 1.171.36.28 (release 01-02-2013 CrysAlis171 .NET)
(compiled Feb  1 2013,16:14:44)
;
_computing_data_collection
;
CrysAlisPro, Agilent Technologies,
Version 1.171.36.28 (release 01-02-2013 CrysAlis171 .NET)
(compiled Feb  1 2013,16:14:44)
;
_computing_data_reduction
;
CrysAlisPro, Agilent Technologies,
Version 1.171.36.28 (release 01-02-2013 CrysAlis171 .NET)
(compiled Feb  1 2013,16:14:44)
;
_computing_molecular_graphics 'Olex2 (Dolomanov et al., 2009)'
_computing_publication_material 'Olex2 (Dolomanov et al., 2009)'
_computing_structure_refinement 'ShelXL (Sheldrick, 2015)'
_computing_structure_solution 'ShelXS (Sheldrick, 2008)'
_diffrn_ambient_temperature 293
_diffrn_detector 'CCD plate'
_diffrn_detector_area_resol_mean 8.0851
_diffrn_detector_type Eos
_diffrn_measured_fraction_theta_full 0.996
_diffrn_measured_fraction_theta_max 0.996
_diffrn_measurement_details
;
#__ type_ start__ end____ width___ exp.time_
  1 omega   12.00   38.00   1.0000    1.0000
omega____ theta____ kappa____ phi______ frames
    -       19.2013  -38.0000    0.0000 26

#__ type_ start__ end____ width___ exp.time_
  2 omega  -53.00    8.00   1.0000    1.0000
omega____ theta____ kappa____ phi______ frames
    -       19.2013  -38.0000    0.0000 61

#__ type_ start__ end____ width___ exp.time_
  3 omega  -50.00   72.00   1.0000    1.0000
omega____ theta____ kappa____ phi______ frames
    -       19.2013    0.0000   30.0000 122

#__ type_ start__ end____ width___ exp.time_
  4 omega  -96.00  -59.00   1.0000    1.0000
omega____ theta____ kappa____ phi______ frames
    -      -19.8263  178.0000   30.0000 37
;
_diffrn_measurement_device 'four-circle diffractometer'
_diffrn_measurement_device_type 'Xcalibur, Eos, Gemini'
_diffrn_measurement_method '\w scans'
_diffrn_orient_matrix_UB_11 -0.0390375000
_diffrn_orient_matrix_UB_12 0.0042812000
_diffrn_orient_matrix_UB_13 0.0323734000
_diffrn_orient_matrix_UB_21 -0.0518403000
_diffrn_orient_matrix_UB_22 -0.0235659000
_diffrn_orient_matrix_UB_23 -0.0508568000
_diffrn_orient_matrix_UB_31 0.0169434000
_diffrn_orient_matrix_UB_32 -0.0616935000
_diffrn_orient_matrix_UB_33 0.0215933000
_diffrn_radiation_collimation 0.8
_diffrn_radiation_monochromator graphite
_diffrn_radiation_probe x-ray
_diffrn_radiation_type MoK\a
_diffrn_radiation_wavelength 0.71073
_diffrn_radiation_xray_symbol Mo
_diffrn_reflns_av_R_equivalents 0.0236
_diffrn_reflns_av_unetI/netI 0.0340
_diffrn_reflns_Laue_measured_fraction_full 0.996
_diffrn_reflns_Laue_measured_fraction_max 0.996
_diffrn_reflns_limit_h_max 10
_diffrn_reflns_limit_h_min -14
_diffrn_reflns_limit_k_max 8
_diffrn_reflns_limit_k_min -13
_diffrn_reflns_limit_l_max 14
_diffrn_reflns_limit_l_min -14
_diffrn_reflns_number 5769
_diffrn_reflns_point_group_measured_fraction_full 0.996
_diffrn_reflns_point_group_measured_fraction_max 0.996
_diffrn_reflns_theta_full 25.242
_diffrn_reflns_theta_max 25.998
_diffrn_reflns_theta_min 3.393
_diffrn_source 'fine-focus sealed X-ray tube'
_diffrn_source_target Mo
_diffrn_source_type 'Enhance (Mo) X-ray source'
_exptl_absorpt_coefficient_mu 0.238
_exptl_absorpt_correction_T_max 1.00000
_exptl_absorpt_correction_T_min 0.68634
_exptl_absorpt_correction_type multi-scan
_exptl_absorpt_process_details
;
CrysAlisPro, Agilent Technologies,
Version 1.171.36.28 (release 01-02-2013 CrysAlis171 .NET)
(compiled Feb  1 2013,16:14:44)
Empirical absorption correction using spherical harmonics,
 implemented in SCALE3 ABSPACK scaling algorithm.
;
_exptl_crystal_colour 'dull white'
_exptl_crystal_colour_lustre dull
_exptl_crystal_colour_primary white
_exptl_crystal_density_diffrn 1.385
_exptl_crystal_description
;
;
_exptl_crystal_F_000 600
_exptl_crystal_size_max 0.31
_exptl_crystal_size_mid 0.24
_exptl_crystal_size_min 0.22
_refine_diff_density_max 0.236
_refine_diff_density_min -0.231
_refine_diff_density_rms 0.043
_refine_ls_extinction_coef .
_refine_ls_extinction_method none
_refine_ls_goodness_of_fit_ref 0.866
_refine_ls_hydrogen_treatment mixed
_refine_ls_matrix_type full
_refine_ls_number_parameters 194
_refine_ls_number_reflns 2692
_refine_ls_number_restraints 0
_refine_ls_restrained_S_all 0.866
_refine_ls_R_factor_all 0.0464
_refine_ls_R_factor_gt 0.0380
_refine_ls_shift/su_max 0.000
_refine_ls_shift/su_mean 0.000
_refine_ls_structure_factor_coef Fsqd
_refine_ls_weighting_details 'w=1/[\s^2^(Fo^2^)+(0.0660P)^2^+0.7121P] where P=(Fo^2^+2Fc^2^)/3'
_refine_ls_weighting_scheme calc
_refine_ls_wR_factor_gt 0.0988
_refine_ls_wR_factor_ref 0.1064
_reflns_Friedel_coverage 0.000
_reflns_Friedel_fraction_full .
_reflns_Friedel_fraction_max .
_reflns_number_gt 2315
_reflns_number_total 2692
_reflns_threshold_expression 'I > 2\s(I)'
_cod_data_source_file JSSC-2018-263-231.cif
_cod_data_source_block BTzA11
_cod_depositor_comments
;
The following automatic conversions were performed:

data item '_diffrn_radiation_probe' value 'X-ray' was changed to
'x-ray' in accordance with the built-in table derived from the CIF
Core dictionary named 'cif_core.dic' version 2.4.5 last updated on
2014-11-21.

Automatic conversion script
Id: cif_fix_values 8369 2020-08-20 11:38:08Z andrius 
;
_cod_original_cell_volume 1372.97(14)
_cod_database_code 1561077
_chemical_oxdiff_formula 'C H N O S'
_shelx_space_group_comment
;
The symmetry employed for this shelxl refinement is uniquely defined
by the following loop, which should always be used as a source of
symmetry information in preference to the above space-group names.
They are only intended as comments.
;
_reflns_odcompleteness_completeness 99.53
_reflns_odcompleteness_iscentric 1
_reflns_odcompleteness_theta 26.32
_olex2_refinement_description
;
1. Fixed Uiso
 At 1.2 times of:
  All C(H) groups
 At 1.5 times of:
  All C(H,H,H) groups
2.a Aromatic/amide H refined with riding coordinates:
 C6(H6), C5(H5), C12(H12), C13(H13), C14(H14), C4(H4), C16(H16), C7(H7)
2.b Idealised Me refined as rotating group:
 C20(H20A,H20B,H20C)
;

loop_
_space_group_symop_operation_xyz
'x, y, z'
'-x, y+1/2, -z+1/2'
'-x, -y, -z'
'x, -y-1/2, z-1/2'

loop_
_atom_site_label
_atom_site_type_symbol
_atom_site_fract_x
_atom_site_fract_y
_atom_site_fract_z
_atom_site_U_iso_or_equiv
_atom_site_adp_type
_atom_site_occupancy
_atom_site_site_symmetry_order
_atom_site_calc_flag
_atom_site_refinement_flags_posn
_atom_site_refinement_flags_adp
_atom_site_refinement_flags_occupancy
_atom_site_disorder_assembly
_atom_site_disorder_group
S9 S 0.07083(4) 0.06147(4) 0.28662(4) 0.03527(16) Uani 1 1 d . . . . .
C8 C 0.14696(16) 0.04449(16) 0.18813(15) 0.0303(4) Uani 1 1 d . . . . .
O19 O 0.15235(13) 0.64323(12) 0.07992(12) 0.0409(3) Uani 1 1 d . . . . .
O18 O 0.26079(13) 0.61612(13) -0.03366(12) 0.0446(4) Uani 1 1 d . . . . .
C17 C 0.23098(16) 0.58419(16) 0.05056(15) 0.0311(4) Uani 1 1 d . . . . .
N10 N -0.12822(16) 0.21734(16) 0.20570(16) 0.0396(4) Uani 1 1 d . . . . .
C6 C 0.29146(18) -0.03274(18) 0.11042(19) 0.0410(5) Uani 1 1 d . . . . .
H6 H 0.3589 -0.0838 0.1169 0.049 Uiso 1 1 calc R . . . .
C5 C 0.23453(18) 0.04121(18) 0.00891(18) 0.0395(4) Uani 1 1 d . . . . .
H5 H 0.2645 0.0386 -0.0517 0.047 Uiso 1 1 calc R . . . .
C12 C 0.2598(2) 0.42288(17) 0.21143(17) 0.0392(4) Uani 1 1 d . . . . .
H12 H 0.1991 0.4637 0.2302 0.047 Uiso 1 1 calc R . . . .
C1 C -0.03479(16) 0.16633(16) 0.18670(15) 0.0306(4) Uani 1 1 d . . . . .
C13 C 0.3187(2) 0.31693(18) 0.27483(18) 0.0454(5) Uani 1 1 d . . . . .
H13 H 0.2982 0.2877 0.3370 0.055 Uiso 1 1 calc R . . . .
C15 C 0.43828(16) 0.29510(17) 0.15276(17) 0.0376(4) Uani 1 1 d . . . . .
C14 C 0.40753(19) 0.25445(18) 0.24644(18) 0.0424(5) Uani 1 1 d . . . . .
H14 H 0.4473 0.1843 0.2906 0.051 Uiso 1 1 calc R . . . .
C4 C 0.13402(17) 0.11896(17) -0.00432(16) 0.0355(4) Uani 1 1 d . . . . .
H4 H 0.0971 0.1692 -0.0722 0.043 Uiso 1 1 calc R . . . .
C3 C 0.09024(15) 0.11967(15) 0.08657(15) 0.0285(4) Uani 1 1 d . . . . .
C16 C 0.38020(16) 0.40248(17) 0.09091(17) 0.0351(4) Uani 1 1 d . . . . .
H16 H 0.4007 0.4315 0.0287 0.042 Uiso 1 1 calc R . . . .
C11 C 0.29158(16) 0.46798(16) 0.12002(15) 0.0311(4) Uani 1 1 d . . . . .
N2 N -0.01088(13) 0.18848(14) 0.08968(13) 0.0310(3) Uani 1 1 d . . . . .
C7 C 0.24926(17) -0.03148(17) 0.20197(18) 0.0367(4) Uani 1 1 d . . . . .
H7 H 0.2881 -0.0800 0.2708 0.044 Uiso 1 1 calc R . . . .
C20 C 0.53027(19) 0.2219(2) 0.1186(2) 0.0530(6) Uani 1 1 d . . . . .
H20A H 0.6029 0.2004 0.1902 0.079 Uiso 1 1 calc GR . . . .
H20B H 0.5563 0.2716 0.0667 0.079 Uiso 1 1 calc GR . . . .
H20C H 0.4902 0.1471 0.0771 0.079 Uiso 1 1 calc GR . . . .
H10A H -0.140(2) 0.193(2) 0.269(2) 0.050(6) Uiso 1 1 d . . . . .
H1 H -0.057(2) 0.247(2) 0.033(2) 0.052(6) Uiso 1 1 d . . . . .
H10B H -0.178(2) 0.270(2) 0.149(2) 0.062(7) Uiso 1 1 d . . . . .

loop_
_atom_site_aniso_label
_atom_site_aniso_U_11
_atom_site_aniso_U_22
_atom_site_aniso_U_33
_atom_site_aniso_U_23
_atom_site_aniso_U_13
_atom_site_aniso_U_12
S9 0.0383(3) 0.0416(3) 0.0292(3) 0.00964(19) 0.0170(2) 0.00732(19)
C8 0.0325(8) 0.0329(9) 0.0267(9) 0.0017(7) 0.0132(7) -0.0035(7)
O19 0.0512(8) 0.0427(7) 0.0339(7) 0.0063(6) 0.0225(6) 0.0140(6)
O18 0.0534(8) 0.0481(8) 0.0415(8) 0.0152(6) 0.0286(7) 0.0115(6)
C17 0.0341(9) 0.0323(9) 0.0248(8) -0.0024(7) 0.0098(7) -0.0027(7)
N10 0.0427(9) 0.0448(9) 0.0374(9) 0.0092(8) 0.0223(8) 0.0120(7)
C6 0.0396(10) 0.0399(10) 0.0500(12) 0.0017(9) 0.0247(9) 0.0030(8)
C5 0.0425(10) 0.0458(11) 0.0382(11) -0.0035(9) 0.0246(9) -0.0068(8)
C12 0.0527(11) 0.0340(9) 0.0361(10) -0.0013(8) 0.0234(9) 0.0010(8)
C1 0.0333(8) 0.0302(9) 0.0274(9) 0.0010(7) 0.0115(7) -0.0018(7)
C13 0.0662(13) 0.0370(10) 0.0365(11) 0.0047(8) 0.0242(10) -0.0011(10)
C15 0.0287(8) 0.0348(10) 0.0427(11) -0.0028(8) 0.0077(8) -0.0034(7)
C14 0.0469(11) 0.0308(10) 0.0410(11) 0.0041(8) 0.0089(9) 0.0018(8)
C4 0.0391(9) 0.0394(10) 0.0284(9) 0.0033(8) 0.0141(8) -0.0049(8)
C3 0.0285(8) 0.0282(8) 0.0276(9) -0.0006(7) 0.0100(7) -0.0037(7)
C16 0.0337(9) 0.0366(10) 0.0346(10) -0.0010(8) 0.0136(8) -0.0036(7)
C11 0.0338(9) 0.0316(9) 0.0254(9) -0.0025(7) 0.0093(7) -0.0035(7)
N2 0.0317(7) 0.0328(8) 0.0284(8) 0.0058(6) 0.0120(6) 0.0024(6)
C7 0.0370(9) 0.0354(10) 0.0402(11) 0.0089(8) 0.0181(8) 0.0031(8)
C20 0.0369(10) 0.0479(12) 0.0731(16) 0.0017(11) 0.0211(11) 0.0038(9)

loop_
_atom_type_symbol
_atom_type_description
_atom_type_scat_dispersion_real
_atom_type_scat_dispersion_imag
_atom_type_scat_source
C C 0.0033 0.0016 'International Tables Vol C Tables 4.2.6.8 and 6.1.1.4'
H H 0.0000 0.0000 'International Tables Vol C Tables 4.2.6.8 and 6.1.1.4'
N N 0.0061 0.0033 'International Tables Vol C Tables 4.2.6.8 and 6.1.1.4'
O O 0.0106 0.0060 'International Tables Vol C Tables 4.2.6.8 and 6.1.1.4'
S S 0.1246 0.1234 'International Tables Vol C Tables 4.2.6.8 and 6.1.1.4'

loop_
_geom_angle_atom_site_label_1
_geom_angle_atom_site_label_2
_geom_angle_atom_site_label_3
_geom_angle
_geom_angle_site_symmetry_1
_geom_angle_site_symmetry_3
C1 S9 C8 89.87(8) . .
C3 C8 S9 110.72(13) . .
C7 C8 S9 127.95(14) . .
C7 C8 C3 121.33(16) . .
O19 C17 C11 118.63(15) . .
O18 C17 O19 123.80(17) . .
O18 C17 C11 117.57(16) . .
C7 C6 C5 120.80(18) . .
C6 C5 C4 121.51(17) . .
C11 C12 C13 119.93(18) . .
N10 C1 S9 122.95(14) . .
N10 C1 N2 124.00(17) . .
N2 C1 S9 113.05(13) . .
C14 C13 C12 120.53(18) . .
C14 C15 C16 118.23(18) . .
C14 C15 C20 120.16(18) . .
C16 C15 C20 121.60(18) . .
C13 C14 C15 120.83(18) . .
C3 C4 C5 118.01(17) . .
C8 C3 N2 112.50(15) . .
C4 C3 C8 120.39(16) . .
C4 C3 N2 127.09(16) . .
C15 C16 C11 121.56(17) . .
C12 C11 C17 121.35(16) . .
C12 C11 C16 118.87(17) . .
C16 C11 C17 119.76(16) . .
C1 N2 C3 113.81(15) . .
C6 C7 C8 117.94(17) . .

loop_
_geom_bond_atom_site_label_1
_geom_bond_atom_site_label_2
_geom_bond_distance
_geom_bond_site_symmetry_2
S9 C8 1.7544(17) .
S9 C1 1.7395(18) .
C8 C3 1.393(2) .
C8 C7 1.389(2) .
O19 C17 1.270(2) .
O18 C17 1.249(2) .
C17 C11 1.508(2) .
N10 C1 1.311(2) .
C6 C5 1.386(3) .
C6 C7 1.380(3) .
C5 C4 1.386(3) .
C12 C13 1.386(3) .
C12 C11 1.386(2) .
C1 N2 1.332(2) .
C13 C14 1.380(3) .
C15 C14 1.389(3) .
C15 C16 1.389(3) .
C15 C20 1.507(3) .
C4 C3 1.385(2) .
C3 N2 1.395(2) .
C16 C11 1.399(2) .
